data_4116621
loop_
_publ_author_name
'Akikazu Matsumoto'
'Toru Odani'
'Masaaki Chikada'
'Kazuki Sada'
'Mikiji Miyata'

_publ_section_title
;
 Crystal-Lattice Controlled Photopolymerization of Di(benzylammonium)
 (Z,Z)-Muconates
;
_journal_name_full 'Journal of the American Chemical Society'
_journal_page_first 11122
_journal_page_last 11129
_journal_paper_doi 10.1021/ja992558g
_journal_volume 121
_journal_year 1999
_chemical_formula_sum 'C11 H14 N O3'
_chemical_formula_weight 208.24
_space_group_IT_number 2
_symmetry_cell_setting triclinic
_symmetry_Int_Tables_number 2
_symmetry_space_group_name_Hall '-P 1'
_symmetry_space_group_name_H-M 'P -1'
_audit_creation_date 'Fri Jul  2 15:46:35 1999'
_audit_creation_method 'from TEXRAY.INF file'
_cell_angle_alpha 98.043(7)
_cell_angle_beta 98.117(6)
_cell_angle_gamma 97.42(2)
_cell_formula_units_Z 2
_cell_length_a 9.366(3)
_cell_length_b 10.858(4)
_cell_length_c 5.599(3)
_cell_measurement_reflns_used 1552
_cell_measurement_temperature 296.2
_cell_measurement_theta_max 27.3
_cell_measurement_theta_min 2.7
_cell_volume 551.7(4)
_computing_cell_refinement 'MSC/AFC Diffractometer Control'
_computing_data_collection 'MSC/AFC Diffractometer Control'
_computing_data_reduction teXsan
_computing_publication_material teXsan
_computing_structure_refinement teXsan
_computing_structure_solution SIR92
_diffrn_ambient_temperature 296.2
_diffrn_detector_area_resol_mean 0.010000
_diffrn_measurement_device_type 'Rigaku RAXIS-IV'
_diffrn_radiation_detector 'Imaging Plate'
_diffrn_radiation_monochromator graphite
_diffrn_radiation_source 'Rigaku rotating anode'
_diffrn_radiation_type 'Mo K\a'
_diffrn_radiation_wavelength 0.7107
_diffrn_reflns_av_R_equivalents 0.064
_diffrn_reflns_av_sigmaI/netI 0.065
_diffrn_reflns_limit_h_max 12
_diffrn_reflns_limit_h_min 0
_diffrn_reflns_limit_k_max 13
_diffrn_reflns_limit_k_min -14
_diffrn_reflns_limit_l_max 7
_diffrn_reflns_limit_l_min -7
_diffrn_reflns_number 2152
_diffrn_reflns_reduction_process 'Lp corrections applied'
_diffrn_reflns_theta_max 0.00
_diffrn_reflns_theta_min 0.00
_exptl_absorpt_coefficient_mu 0.091
_exptl_absorpt_correction_T_max 1.613
_exptl_absorpt_correction_T_min 0.314
_exptl_absorpt_correction_type none
_exptl_crystal_colour colorless
_exptl_crystal_density_diffrn 1.253
_exptl_crystal_description platelet
_exptl_crystal_F_000 222.00
_exptl_crystal_size_max 1.000
_exptl_crystal_size_mid 0.500
_exptl_crystal_size_min 0.100
_refine_diff_density_max 0.46
_refine_diff_density_min -0.33
_refine_ls_extinction_method none
_refine_ls_goodness_of_fit_ref 1.722
_refine_ls_hydrogen_treatment noref
_refine_ls_matrix_type full
_refine_ls_number_constraints 0
_refine_ls_number_parameters 136
_refine_ls_number_reflns 1045
_refine_ls_number_restraints 0
_refine_ls_R_factor_all 0.1647
_refine_ls_R_factor_gt 0.1647
_refine_ls_shift/su_max 0.0890
_refine_ls_shift/su_mean 0.0250
_refine_ls_structure_factor_coef Fsqd
_refine_ls_weighting_details 'w = 1/[\s^2^(Fo^2^) + 0.04000(Fo^2^)^2^]'
_refine_ls_weighting_scheme calc
_refine_ls_wR_factor_gt 0.4025
_refine_ls_wR_factor_ref 0.4025
_reflns_number_gt 1045
_reflns_number_total 2152
_reflns_threshold_expression >2.0sigma(I)
_cod_data_source_file ja992558g_5.cif
_cod_data_source_block 4_OMe
_cod_original_sg_symbol_H-M 'P -1 '
_cod_original_formula_sum 'C11 H14 N O3 '
_cod_database_code 4116621

loop_
_symmetry_equiv_pos_as_xyz
x,y,z
-x,-y,-z

loop_
_atom_site_label
_atom_site_type_symbol
_atom_site_fract_x
_atom_site_fract_y
_atom_site_fract_z
_atom_site_U_iso_or_equiv
_atom_site_adp_type
_atom_site_occupancy
_atom_site_calc_flag
O(1) O 0.0125(6) 0.1104(6) 0.781(1) 0.084(2) Uani 1.00 d
O(2) O 0.5649(5) 0.3699(4) 0.2318(9) 0.056(1) Uani 1.00 d
O(3) O 0.5885(7) 0.2494(5) -0.1068(10) 0.075(2) Uani 1.00 d
N(1) N 0.3457(7) 0.5286(6) 0.269(1) 0.060(2) Uani 1.00 d
C(1) C 0.1436(9) 0.3734(9) 0.347(1) 0.069(3) Uani 1.00 d
C(2) C -0.0085(8) 0.3307(8) 0.348(2) 0.066(3) Uani 1.00 d
C(3) C -0.0518(8) 0.2547(7) 0.497(2) 0.062(2) Uani 1.00 d
C(4) C 0.0462(7) 0.1900(7) 0.633(1) 0.050(2) Uani 1.00 d
C(5) C 0.1876(9) 0.2173(8) 0.621(2) 0.072(3) Uani 1.00 d
C(6) C 0.2421(8) 0.3214(7) 0.499(2) 0.064(2) Uani 1.00 d
C(7) C -0.1439(10) 0.065(1) 0.786(2) 0.096(4) Uani 1.00 d
C(8) C 0.1877(9) 0.4669(7) 0.192(2) 0.062(2) Uani 1.00 d
C(9) C 0.5642(7) 0.2650(6) 0.111(1) 0.042(2) Uani 1.00 d
C(10) C 0.5304(8) 0.1493(6) 0.227(1) 0.051(2) Uani 1.00 d
C(11) C 0.5033(7) 0.0291(6) 0.132(1) 0.047(2) Uani 1.00 d
H(1) H -0.0801 0.3579 0.2371 0.0808 Uiso 1.00 calc
H(2) H -0.1523 0.2426 0.5133 0.0752 Uiso 1.00 calc
H(3) H 0.2553 0.1697 0.6934 0.0866 Uiso 1.00 calc
H(4) H 0.3434 0.3517 0.5217 0.0760 Uiso 1.00 calc
H(5) H -0.1902 0.1308 0.8483 0.1155 Uiso 1.00 calc
H(6) H -0.1494 0.0003 0.8881 0.1155 Uiso 1.00 calc
H(7) H -0.1918 0.0281 0.6251 0.1155 Uiso 1.00 calc
H(8) H 0.1752 0.4258 0.0277 0.0745 Uiso 1.00 calc
H(9) H 0.1269 0.5303 0.2034 0.0745 Uiso 1.00 calc
H(10) H 0.3751 0.5674 0.4525 0.0714 Uiso 1.00 calc
H(11) H 0.3772 0.6050 0.2245 0.0714 Uiso 1.00 calc
H(12) H 0.4316 0.4695 0.2511 0.0714 Uiso 1.00 calc
H(13) H 0.5281 0.1669 0.3984 0.0608 Uiso 1.00 calc
H(14) H 0.5031 -0.0306 0.2707 0.0562 Uiso 1.00 calc

loop_
_atom_site_aniso_label
_atom_site_aniso_U_11
_atom_site_aniso_U_22
_atom_site_aniso_U_33
_atom_site_aniso_U_12
_atom_site_aniso_U_13
_atom_site_aniso_U_23
O(1) 0.065(4) 0.111(5) 0.091(4) 0.014(3) 0.029(3) 0.055(3)
O(2) 0.078(3) 0.038(3) 0.056(3) 0.014(2) 0.022(2) 0.002(2)
O(3) 0.129(5) 0.058(3) 0.056(3) 0.022(3) 0.049(3) 0.030(2)
N(1) 0.072(4) 0.069(4) 0.051(4) 0.020(3) 0.019(3) 0.030(3)
C(1) 0.082(5) 0.090(6) 0.044(4) 0.034(4) 0.019(4) 0.019(4)
C(2) 0.042(4) 0.067(5) 0.083(6) 0.005(4) -0.007(4) 0.014(4)
C(3) 0.056(5) 0.042(4) 0.085(6) 0.004(3) 0.011(4) 0.001(4)
C(4) 0.041(4) 0.040(3) 0.067(4) 0.000(3) 0.011(3) 0.004(3)
C(5) 0.057(5) 0.076(5) 0.098(6) 0.025(4) 0.024(4) 0.042(4)
C(6) 0.045(4) 0.050(4) 0.102(6) 0.005(3) 0.017(4) 0.030(4)
C(7) 0.059(6) 0.15(1) 0.084(7) 0.008(6) 0.026(4) 0.013(7)
C(8) 0.067(5) 0.037(4) 0.072(5) -0.002(4) 0.000(4) -0.004(4)
C(9) 0.053(4) 0.038(3) 0.040(4) 0.019(3) 0.013(3) 0.006(3)
C(10) 0.082(5) 0.034(3) 0.045(4) 0.016(3) 0.025(3) 0.011(3)
C(11) 0.059(4) 0.036(3) 0.056(4) 0.005(3) 0.023(3) 0.024(3)

loop_
_atom_type_symbol
_atom_type_description
_atom_type_scat_dispersion_real
_atom_type_scat_dispersion_imag
_atom_type_scat_source
C C 0.003 0.002
;International Tables for Crystallography
(1992, Vol. C, Tables 4.2.6.8 and 6.1.1.1)
;
H H 0.000 0.000
;International Tables for Crystallography
(1992, Vol. C, Table 6.1.1.2)
;
O O 0.011 0.006
;International Tables for Crystallography
(1992, Vol. C, Tables 4.2.6.8 and 6.1.1.1)
;
N N 0.006 0.003
;International Tables for Crystallography
(1992, Vol. C, Tables 4.2.6.8 and 6.1.1.1)
;

loop_
_geom_angle_atom_site_label_1
_geom_angle_atom_site_label_2
_geom_angle_atom_site_label_3
_geom_angle
_geom_angle_site_symmetry_1
_geom_angle_site_symmetry_2
_geom_angle_site_symmetry_3
_geom_angle_publ_flag
C(4) O(1) C(7) 119.6(7) 1_555 1_555 1_555 yes
C(8) N(1) H(10) 115.3(6) 1_555 1_555 1_555 no
C(8) N(1) H(11) 120.3(6) 1_555 1_555 1_555 no
C(8) N(1) H(12) 118.3(6) 1_555 1_555 1_555 no
H(10) N(1) H(11) 90.5(6) 1_555 1_555 1_555 no
H(10) N(1) H(12) 99.5(5) 1_555 1_555 1_555 no
H(11) N(1) H(12) 107.8(6) 1_555 1_555 1_555 no
C(2) C(1) C(6) 115.8(8) 1_555 1_555 1_555 yes
C(2) C(1) C(8) 120.5(7) 1_555 1_555 1_555 yes
C(6) C(1) C(8) 123.8(8) 1_555 1_555 1_555 yes
C(1) C(2) C(3) 122.1(7) 1_555 1_555 1_555 yes
C(1) C(2) H(1) 119.0(9) 1_555 1_555 1_555 no
C(3) C(2) H(1) 118.9(8) 1_555 1_555 1_555 no
C(2) C(3) C(4) 122.4(7) 1_555 1_555 1_555 yes
C(2) C(3) H(2) 118.6(8) 1_555 1_555 1_555 no
C(4) C(3) H(2) 119.0(8) 1_555 1_555 1_555 no
O(1) C(4) C(3) 126.6(7) 1_555 1_555 1_555 yes
O(1) C(4) C(5) 116.0(7) 1_555 1_555 1_555 yes
C(3) C(4) C(5) 117.2(7) 1_555 1_555 1_555 yes
C(4) C(5) C(6) 121.2(7) 1_555 1_555 1_555 yes
C(4) C(5) H(3) 119.9(8) 1_555 1_555 1_555 no
C(6) C(5) H(3) 118.9(8) 1_555 1_555 1_555 no
C(1) C(6) C(5) 119.3(7) 1_555 1_555 1_555 yes
C(1) C(6) H(4) 120.3(8) 1_555 1_555 1_555 no
C(5) C(6) H(4) 120.3(7) 1_555 1_555 1_555 no
O(1) C(7) H(5) 110.6(10) 1_555 1_555 1_555 no
O(1) C(7) H(6) 109.0(9) 1_555 1_555 1_555 no
O(1) C(7) H(7) 109.5(8) 1_555 1_555 1_555 no
H(5) C(7) H(6) 109.5(10) 1_555 1_555 1_555 no
H(5) C(7) H(7) 110(1) 1_555 1_555 1_555 no
H(6) C(7) H(7) 108(1) 1_555 1_555 1_555 no
N(1) C(8) C(1) 112.5(7) 1_555 1_555 1_555 yes
N(1) C(8) H(8) 108.7(8) 1_555 1_555 1_555 no
N(1) C(8) H(9) 108.7(6) 1_555 1_555 1_555 no
C(1) C(8) H(8) 108.8(7) 1_555 1_555 1_555 no
C(1) C(8) H(9) 108.5(8) 1_555 1_555 1_555 no
H(8) C(8) H(9) 109.5(8) 1_555 1_555 1_555 no
O(2) C(9) O(3) 123.3(6) 1_555 1_555 1_555 yes
O(2) C(9) C(10) 118.7(6) 1_555 1_555 1_555 yes
O(3) C(9) C(10) 117.9(6) 1_555 1_555 1_555 yes
C(9) C(10) C(11) 130.9(7) 1_555 1_555 1_555 yes
C(9) C(10) H(13) 114.2(6) 1_555 1_555 1_555 no
C(11) C(10) H(13) 114.9(7) 1_555 1_555 1_555 no
C(10) C(11) C(11) 127.8(8) 1_555 1_555 2_655 yes
C(10) C(11) H(14) 112.0(6) 1_555 1_555 1_555 no
C(11) C(11) H(14) 119.4(7) 2_655 1_555 1_555 no

loop_
_geom_bond_atom_site_label_1
_geom_bond_atom_site_label_2
_geom_bond_distance
_geom_bond_site_symmetry_1
_geom_bond_site_symmetry_2
_geom_bond_publ_flag
O(1) C(4) 1.317(9) 1_555 1_555 yes
O(1) C(7) 1.49(1) 1_555 1_555 yes
O(2) C(9) 1.239(7) 1_555 1_555 yes
O(3) C(9) 1.264(8) 1_555 1_555 yes
N(1) C(8) 1.52(1) 1_555 1_555 yes
C(1) C(2) 1.44(1) 1_555 1_555 yes
C(1) C(6) 1.39(1) 1_555 1_555 yes
C(1) C(8) 1.48(1) 1_555 1_555 yes
C(2) C(3) 1.32(1) 1_555 1_555 yes
C(3) C(4) 1.43(1) 1_555 1_555 yes
C(4) C(5) 1.33(1) 1_555 1_555 yes
C(5) C(6) 1.47(1) 1_555 1_555 yes
C(9) C(10) 1.512(9) 1_555 1_555 yes
C(10) C(11) 1.317(9) 1_555 1_555 yes
C(11) C(11) 1.51(1) 1_555 2_655 yes

loop_
_geom_contact_atom_site_label_1
_geom_contact_atom_site_label_2
_geom_contact_distance
_geom_contact_site_symmetry_1
_geom_contact_site_symmetry_2
O(1) C(7) 3.47(1) 1_555 2_557
O(2) N(1) 2.822(8) 1_555 2_666
O(2) N(1) 2.856(8) 1_555 1_555
O(2) N(1) 3.327(8) 1_555 2_665
O(2) C(6) 3.570(9) 1_555 1_555
O(3) N(1) 2.721(8) 1_555 2_665
O(3) C(7) 3.47(1) 1_555 1_654
N(1) C(9) 3.408(9) 1_555 2_665
C(5) C(7) 3.49(1) 1_555 2_556
C(7) C(11) 3.50(1) 1_555 2_556

loop_
_geom_torsion_atom_site_label_1
_geom_torsion_atom_site_label_2
_geom_torsion_atom_site_label_3
_geom_torsion_atom_site_label_4
_geom_torsion
_geom_torsion_site_symmetry_1
_geom_torsion_site_symmetry_2
_geom_torsion_site_symmetry_3
_geom_torsion_site_symmetry_4
_geom_torsion_publ_flag
O(1) C(4) C(3) C(2) -178.3(8) 1_555 1_555 1_555 1_555 yes
O(1) C(4) C(5) C(6) -168.6(7) 1_555 1_555 1_555 1_555 yes
O(2) C(9) C(10) C(11) 169.5(8) 1_555 1_555 1_555 1_555 yes
O(3) C(9) C(10) C(11) -9(1) 1_555 1_555 1_555 1_555 yes
N(1) C(8) C(1) C(2) 163.1(7) 1_555 1_555 1_555 1_555 yes
N(1) C(8) C(1) C(6) -17(1) 1_555 1_555 1_555 1_555 yes
C(1) C(2) C(3) C(4) -12(1) 1_555 1_555 1_555 1_555 yes
C(1) C(6) C(5) C(4) -14(1) 1_555 1_555 1_555 1_555 yes
C(2) C(1) C(6) C(5) 7(1) 1_555 1_555 1_555 1_555 yes
C(2) C(3) C(4) C(5) 5(1) 1_555 1_555 1_555 1_555 yes
C(3) C(2) C(1) C(6) 5(1) 1_555 1_555 1_555 1_555 yes
C(3) C(2) C(1) C(8) -175.0(8) 1_555 1_555 1_555 1_555 yes
C(3) C(4) O(1) C(7) 10(1) 1_555 1_555 1_555 1_555 yes
C(3) C(4) C(5) C(6) 7(1) 1_555 1_555 1_555 1_555 yes
C(5) C(4) O(1) C(7) -173.8(8) 1_555 1_555 1_555 1_555 yes
C(5) C(6) C(1) C(8) -171.9(8) 1_555 1_555 1_555 1_555 yes
C(9) C(10) C(11) C(11) 0(1) 1_555 1_555 1_555 2_655 yes
C(10) C(11) C(11) C(10) 180.0 1_555 1_555 2_655 2_655 yes
